data_2020945
loop_
_publ_author_name
'Dennehy, Mariana'
'Amo-Ochoa, Pilar'
'Freire, Eleonora'
'Su\'arez, Sebasti\'an'
'Halac, Emilia'
'Baggio, Ricardo'

_publ_section_title
;
 Structure and electrical properties of a one-dimensional polymeric silver
 thiosaccharinate complex with argentophilic interactions
;
_journal_issue 2
_journal_name_full 'Acta Crystallographica Section C'
_journal_page_first
;
;
_journal_paper_doi 10.1107/S2053229618000128
_journal_volume 74
_journal_year 2018
_chemical_formula_iupac '[Ag4 (C7 H4 N O2 S2)4 (C13 H14 N2) (H2 O)], 0.5C2 H6 O S'
_chemical_formula_moiety 'C41 H32 Ag4 N6 O9 S8, 0.5(C2 H6 O S) '
_chemical_formula_sum 'C42 H35 Ag4 N6 O9.5 S8.5'
_chemical_formula_weight 1479.75
_chemical_name_systematic
;<i>catena</i>-Poly[[[aquatetrakis(\m~3~-1,1-dioxo-1,2-benzisothiazole-3-thiolato-\k^3^<i>N</i>:<i>S</i>^3^:<i>S</i>^3^)tetrasilver(I)]-\m~2~-4,4'-(propane-1,3-dyl)dipyridine-\k^2^<i>N</i>:<i>N</i>']
dimethyl sulfoxide hemisolvate]
;
_space_group_crystal_system triclinic
_space_group_IT_number 2
_space_group_name_Hall '-P 1'
_space_group_name_H-M_alt 'P -1'
_symmetry_space_group_name_Hall '-P 1'
_symmetry_space_group_name_H-M 'P -1'
_atom_sites_solution_hydrogens mixed
_audit_creation_method SHELXL-2017/1
_cell_angle_alpha 81.074(3)
_cell_angle_beta 79.523(3)
_cell_angle_gamma 73.152(3)
_cell_formula_units_Z 2
_cell_length_a 13.7710(4)
_cell_length_b 13.9822(4)
_cell_length_c 14.7181(5)
_cell_measurement_reflns_used 6300
_cell_measurement_temperature 290(2)
_cell_measurement_theta_max 26.0700
_cell_measurement_theta_min 3.6380
_cell_volume 2651.24(15)
_computing_cell_refinement
;
CrysAlis PRO (Rigaku OD, 2015)
;
_computing_data_collection
;
CrysAlis PRO (Rigaku OD, 2015)
;
_computing_data_reduction
;
CrysAlis PRO (Rigaku OD, 2015)
;
_computing_molecular_graphics
;
XP in SHELXTL (Sheldrick, 2008)
;
_computing_publication_material
;
SHELXL2014 (Sheldrick, 2015) and PLATON (Spek, 2009)
;
_computing_structure_refinement
;
SHELXL2014 (Sheldrick, 2015)
;
_computing_structure_solution
;
SHELXS97 (Sheldrick, 2008)
;
_diffrn_ambient_temperature 290(2)
_diffrn_detector_area_resol_mean 16.0604
_diffrn_measured_fraction_theta_full 0.998
_diffrn_measured_fraction_theta_max 0.819
_diffrn_measurement_device 'four-circle diffractometer'
_diffrn_measurement_device_type 'Rigaku OD Xcalibur Eos Gemini'
_diffrn_measurement_method '\w scans'
_diffrn_radiation_monochromator graphite
_diffrn_radiation_type MoK\a
_diffrn_radiation_wavelength 0.71073
_diffrn_reflns_av_R_equivalents 0.0319
_diffrn_reflns_limit_h_max 14
_diffrn_reflns_limit_h_min -17
_diffrn_reflns_limit_k_max 18
_diffrn_reflns_limit_k_min -19
_diffrn_reflns_limit_l_max 19
_diffrn_reflns_limit_l_min -19
_diffrn_reflns_number 26030
_diffrn_reflns_theta_full 25.250
_diffrn_reflns_theta_max 29.006
_diffrn_reflns_theta_min 3.030
_exptl_absorpt_coefficient_mu 1.848
_exptl_absorpt_correction_T_max 0.85
_exptl_absorpt_correction_T_min 0.50
_exptl_absorpt_correction_type multi-scan
_exptl_absorpt_process_details
;
(CrysAlis PRO; Rigaku OD, 2015)
;
_exptl_crystal_colour yellow
_exptl_crystal_density_diffrn 1.854
_exptl_crystal_description fragment
_exptl_crystal_F_000 1458
_exptl_crystal_size_max 0.42
_exptl_crystal_size_mid 0.30
_exptl_crystal_size_min 0.10
_refine_diff_density_max 1.168
_refine_diff_density_min -0.850
_refine_ls_extinction_method none
_refine_ls_goodness_of_fit_ref 1.026
_refine_ls_hydrogen_treatment mixed
_refine_ls_matrix_type full
_refine_ls_number_parameters 659
_refine_ls_number_reflns 11551
_refine_ls_number_restraints 62
_refine_ls_restrained_S_all 1.025
_refine_ls_R_factor_all 0.1021
_refine_ls_R_factor_gt 0.0558
_refine_ls_shift/su_max 0.001
_refine_ls_shift/su_mean 0.000
_refine_ls_structure_factor_coef Fsqd
_refine_ls_weighting_details 'w=1/[\s^2^(Fo^2^)+(0.0606P)^2^+6.6052P] where P=(Fo^2^+2Fc^2^)/3'
_refine_ls_weighting_scheme calc
_refine_ls_wR_factor_gt 0.1294
_refine_ls_wR_factor_ref 0.1580
_reflns_number_gt 7060
_reflns_number_total 11551
_reflns_threshold_expression 'I > 2\s(I)'
_cod_data_source_file yp3149sup1.cif
_cod_data_source_block I
_cod_original_cell_volume 2651.23(15)
_cod_original_formula_sum 'C42 H35 Ag4 N6 O9.50 S8.50'
_cod_database_code 2020945
_shelx_space_group_comment
;
The symmetry employed for this shelxl refinement is uniquely defined
by the following loop, which should always be used as a source of
symmetry information in preference to the above space-group names.
They are only intended as comments.
;

loop_
_space_group_symop_operation_xyz
'x, y, z'
'-x, -y, -z'

loop_
_atom_site_type_symbol
_atom_site_label
_atom_site_fract_x
_atom_site_fract_y
_atom_site_fract_z
_atom_site_U_iso_or_equiv
_atom_site_adp_type
_atom_site_calc_flag
_atom_site_occupancy
_atom_site_disorder_assembly
_atom_site_disorder_group
Ag Ag1 0.65543(5) 0.22505(5) 0.46035(4) 0.07203(19) Uani d 1 . .
Ag Ag2 0.88094(4) 0.27268(4) 0.23224(4) 0.06322(17) Uani d 1 . .
Ag Ag3 0.76014(5) 0.09579(5) 0.32270(4) 0.06839(18) Uani d 1 . .
Ag Ag4 0.66209(5) 0.30577(4) 0.23040(5) 0.07152(19) Uani d 1 . .
S S11 0.84966(13) 0.21588(13) 0.59344(11) 0.0551(4) Uani d 1 . .
S S21 0.92920(14) 0.10318(14) 0.33902(11) 0.0610(5) Uani d 1 . .
O O11 0.8151(4) 0.1529(4) 0.6700(3) 0.0688(13) Uani d 1 . .
O O21 0.8090(4) 0.3215(4) 0.5947(4) 0.0749(14) Uani d 1 . .
N N11 0.8288(4) 0.1844(4) 0.4955(3) 0.0562(14) Uani d 1 . .
C C11 0.9170(5) 0.1469(5) 0.4442(4) 0.0538(16) Uani d 1 . .
C C21 1.0095(5) 0.1425(5) 0.4830(4) 0.0512(15) Uani d 1 . .
C C31 1.1124(6) 0.1069(6) 0.4467(5) 0.069(2) Uani d 1 . .
H H31 1.131614 0.079417 0.390412 0.083 Uiso calc 1 . .
C C41 1.1838(6) 0.1136(7) 0.4961(6) 0.084(3) Uani d 1 . .
H H41 1.252856 0.091592 0.472183 0.100 Uiso calc 1 . .
C C51 1.1575(7) 0.1517(7) 0.5798(6) 0.086(3) Uani d 1 . .
H H51 1.208629 0.154018 0.612192 0.104 Uiso calc 1 . .
C C61 1.0564(6) 0.1865(6) 0.6168(5) 0.0663(19) Uani d 1 . .
H H61 1.038097 0.213381 0.673411 0.080 Uiso calc 1 . .
C C71 0.9836(5) 0.1804(5) 0.5678(4) 0.0508(15) Uani d 1 . .
S S12 0.90767(14) 0.45315(14) 0.35417(13) 0.0613(5) Uani d 1 . .
S S22 0.62518(13) 0.40188(13) 0.36506(14) 0.0599(4) Uani d 1 . .
O O12 0.9364(4) 0.5197(5) 0.2777(4) 0.0888(17) Uani d 1 . .
O O22 0.9875(4) 0.3742(4) 0.3914(4) 0.0771(15) Uani d 1 . .
N N12 0.8226(4) 0.4027(4) 0.3260(4) 0.0542(13) Uani d 1 . .
C C12 0.7336(5) 0.4323(5) 0.3765(4) 0.0547(16) Uani d 1 . .
C C22 0.7294(5) 0.5008(5) 0.4466(5) 0.0561(16) Uani d 1 . .
C C32 0.6476(6) 0.5427(6) 0.5116(6) 0.073(2) Uani d 1 . .
H H32 0.583357 0.532327 0.514579 0.087 Uiso calc 1 . .
C C42 0.6658(8) 0.6011(7) 0.5723(7) 0.099(3) Uani d 1 . .
H H42 0.613532 0.627817 0.618554 0.118 Uiso calc 1 . .
C C52 0.7595(9) 0.6196(7) 0.5647(8) 0.101(3) Uani d 1 . .
H H52 0.768754 0.660994 0.604262 0.121 Uiso calc 1 . .
C C62 0.8403(7) 0.5784(6) 0.5000(6) 0.081(2) Uani d 1 . .
H H62 0.904173 0.590096 0.495595 0.097 Uiso calc 1 . .
C C72 0.8223(6) 0.5191(5) 0.4420(5) 0.0603(17) Uani d 1 . .
S S13 0.77183(17) -0.04495(15) 0.14420(12) 0.0661(5) Uani d 1 . .
S S23 0.79677(17) 0.24580(16) 0.09670(13) 0.0706(5) Uani d 1 . .
O O13 0.6707(5) -0.0539(5) 0.1495(4) 0.0920(18) Uani d 1 . .
O O23 0.8391(6) -0.1206(5) 0.1963(4) 0.099(2) Uani d 1 . .
N N13 0.7665(5) 0.0683(4) 0.1702(4) 0.0658(16) Uani d 1 . .
C C13 0.8007(6) 0.1233(6) 0.0992(4) 0.0605(18) Uani d 1 . .
C C23 0.8414(5) 0.0700(6) 0.0148(4) 0.0565(17) Uani d 1 . .
C C33 0.8920(6) 0.1030(6) -0.0706(5) 0.072(2) Uani d 1 . .
H H33 0.903369 0.166448 -0.082209 0.086 Uiso calc 1 . .
C C43 0.9246(6) 0.0342(7) -0.1378(5) 0.078(2) Uani d 1 . .
H H43 0.958826 0.053267 -0.195180 0.094 Uiso calc 1 . .
C C53 0.9087(6) -0.0566(7) -0.1227(6) 0.080(2) Uani d 1 . .
H H53 0.929421 -0.097954 -0.170315 0.096 Uiso calc 1 . .
C C63 0.8618(6) -0.0909(6) -0.0375(5) 0.0645(18) Uani d 1 . .
H H63 0.852797 -0.155356 -0.026103 0.077 Uiso calc 1 . .
C C73 0.8295(5) -0.0260(5) 0.0287(4) 0.0566(16) Uani d 1 . .
S S14 0.4768(3) 0.2283(3) 0.1562(4) 0.1564(19) Uani d 1 . .
S S24 0.58604(17) 0.09204(16) 0.40010(14) 0.0744(6) Uani d 1 . .
O O14 0.5430(12) 0.2127(11) 0.0714(8) 0.224(8) Uani d 1 . .
O O24 0.4002(9) 0.3222(7) 0.1609(11) 0.239(8) Uani d 1 . .
N N14 0.5432(5) 0.2110(5) 0.2431(6) 0.093(2) Uani d 1 . .
C C14 0.5281(5) 0.1352(5) 0.3060(6) 0.070(2) Uani d 1 . .
C C24 0.4566(6) 0.0842(6) 0.2798(8) 0.084(3) Uani d 1 . .
C C34 0.4227(6) 0.0062(7) 0.3280(8) 0.098(3) Uani d 1 . .
H H34 0.443561 -0.021910 0.385174 0.117 Uiso calc 1 . .
C C44 0.3593(8) -0.0302(9) 0.2928(12) 0.139(5) Uani d 1 . .
H H44 0.334741 -0.082728 0.326089 0.167 Uiso calc 1 . .
C C54 0.3305(11) 0.0102(10) 0.2072(14) 0.191(9) Uani d 1 . .
H H54 0.290155 -0.018167 0.181236 0.230 Uiso calc 1 . .
C C64 0.3598(11) 0.0901(10) 0.1607(14) 0.194(9) Uani d 1 . .
H H64 0.338601 0.119274 0.103853 0.233 Uiso calc 1 . .
C C74 0.4222(8) 0.1268(8) 0.2002(10) 0.116(4) Uani d 1 . .
N N15 0.5352(5) 0.2612(5) 0.5904(5) 0.0738(18) Uani d 1 . .
N N25 0.0154(5) 0.3171(4) 1.1297(4) 0.0636(15) Uani d 1 . .
C C15 0.5497(6) 0.3145(6) 0.6487(6) 0.081(2) Uani d 1 . .
H H15 0.606869 0.339695 0.635095 0.097 Uiso calc 1 . .
C C25 0.4839(7) 0.3354(7) 0.7301(7) 0.102(3) Uani d 1 . .
H H25 0.497345 0.375572 0.768450 0.122 Uiso calc 1 . .
C C35 0.4003(9) 0.2993(8) 0.7563(7) 0.117(2) Uani d 1 . .
C C45 0.3833(7) 0.2470(7) 0.6937(7) 0.099(3) Uani d 1 . .
H H45 0.325658 0.222573 0.705694 0.118 Uiso calc 1 . .
C C55 0.4503(6) 0.2293(6) 0.6120(6) 0.081(2) Uani d 1 . .
H H55 0.435691 0.193616 0.570298 0.097 Uiso calc 1 . .
C C65 0.0985(6) 0.3269(7) 1.1586(6) 0.084(2) Uani d 1 . .
H H65 0.107427 0.305888 1.220409 0.101 Uiso calc 1 . .
C C75 0.1716(6) 0.3668(7) 1.1009(8) 0.101(3) Uani d 1 . .
H H75 0.227885 0.371349 1.124832 0.121 Uiso calc 1 . .
C C85 0.1632(8) 0.3997(7) 1.0092(8) 0.108(2) Uani d 1 . .
C C95 0.0806(6) 0.3843(6) 0.9810(6) 0.077(2) Uani d 1 . .
H H95 0.072422 0.400772 0.918608 0.092 Uiso calc 1 . .
C C105 0.0090(6) 0.3457(5) 1.0403(5) 0.0659(19) Uani d 1 . .
H H105 -0.046711 0.339131 1.016770 0.079 Uiso calc 1 . .
C C115 0.3344(8) 0.3133(6) 0.8456(7) 0.119(2) Uani d 1 . .
H H11A 0.281135 0.279603 0.849357 0.143 Uiso calc 1 . .
H H11B 0.375009 0.280774 0.894774 0.143 Uiso calc 1 . .
C C125 0.2860(8) 0.4175(6) 0.8625(7) 0.117(2) Uani d 1 . .
H H12A 0.234327 0.443215 0.821442 0.140 Uiso calc 1 . .
H H12B 0.337977 0.453345 0.840643 0.140 Uiso calc 1 . .
C C135 0.2371(8) 0.4496(7) 0.9533(6) 0.113(2) Uani d 1 . .
H H13A 0.202733 0.520722 0.944030 0.135 Uiso calc 1 . .
H H13B 0.291114 0.442577 0.989975 0.135 Uiso calc 1 . .
S S1A 0.6847(8) 0.4079(6) 0.8253(6) 0.133(3) Uani d 0.328(5) A 1
O O1A 0.6320(12) 0.4694(10) 0.9058(11) 0.186(9) Uani d 0.328(5) A 1
C C1A 0.8110(12) 0.4169(19) 0.7950(17) 0.22(2) Uani d 0.328(5) A 1
H H1A 0.844439 0.378155 0.744136 0.330 Uiso calc 0.328(5) A 1
H H1B 0.810526 0.485971 0.776836 0.330 Uiso calc 0.328(5) A 1
H H1C 0.847147 0.391445 0.847388 0.330 Uiso calc 0.328(5) A 1
C C2A 0.6862(17) 0.2819(7) 0.8598(14) 0.127(8) Uani d 0.328(5) A 1
H H2A 0.719371 0.242681 0.809211 0.191 Uiso calc 0.328(5) A 1
H H2B 0.722893 0.257230 0.911939 0.191 Uiso calc 0.328(5) A 1
H H2C 0.617077 0.276749 0.877144 0.191 Uiso calc 0.328(5) A 1
S S1B 0.7251(11) 0.3810(9) 0.8874(12) 0.133(3) Uani d 0.172(5) A 2
O O1B 0.6320(12) 0.4694(10) 0.9058(11) 0.186(9) Uani d 0.172(5) A 2
C C1B 0.8110(12) 0.4169(19) 0.7950(17) 0.22(2) Uani d 0.172(5) A 2
H H1D 0.869773 0.360862 0.783539 0.330 Uiso calc 0.172(5) A 2
H H1E 0.778031 0.438247 0.740327 0.330 Uiso calc 0.172(5) A 2
H H1F 0.832267 0.471290 0.810252 0.330 Uiso calc 0.172(5) A 2
C C2B 0.6862(17) 0.2819(7) 0.8598(14) 0.127(8) Uani d 0.172(5) A 2
H H2D 0.744977 0.225914 0.848166 0.191 Uiso calc 0.172(5) A 2
H H2E 0.639151 0.262109 0.910763 0.191 Uiso calc 0.172(5) A 2
H H2F 0.653021 0.303303 0.805264 0.191 Uiso calc 0.172(5) A 2
O O1W 0.5624(10) 0.4406(7) 0.1121(8) 0.184(5) Uani d 1 . .
H H1WA 0.523(13) 0.505(4) 0.088(12) 0.275 Uiso d 1 . .
H H1WB 0.550(3) 0.395(8) 0.077(8) 0.275 Uiso d 1 . .

loop_
_atom_site_aniso_label
_atom_site_aniso_U_11
_atom_site_aniso_U_22
_atom_site_aniso_U_33
_atom_site_aniso_U_12
_atom_site_aniso_U_13
_atom_site_aniso_U_23
Ag1 0.0633(4) 0.0866(4) 0.0619(4) -0.0244(3) 0.0095(3) -0.0088(3)
Ag2 0.0624(3) 0.0821(4) 0.0466(3) -0.0265(3) 0.0027(2) -0.0102(3)
Ag3 0.0698(4) 0.0936(4) 0.0426(3) -0.0252(3) -0.0023(3) -0.0107(3)
Ag4 0.0654(4) 0.0731(4) 0.0835(4) -0.0293(3) -0.0065(3) -0.0152(3)
S11 0.0542(10) 0.0723(11) 0.0373(8) -0.0190(8) -0.0006(7) -0.0047(7)
S21 0.0628(11) 0.0771(11) 0.0354(8) -0.0121(9) 0.0025(7) -0.0081(8)
O11 0.070(3) 0.098(4) 0.042(3) -0.038(3) -0.003(2) 0.003(2)
O21 0.072(3) 0.074(3) 0.071(3) -0.004(3) -0.004(3) -0.021(3)
N11 0.051(3) 0.074(4) 0.037(3) -0.007(3) -0.007(2) -0.005(2)
C11 0.049(4) 0.069(4) 0.039(3) -0.016(3) -0.006(3) 0.006(3)
C21 0.054(4) 0.052(3) 0.042(3) -0.015(3) -0.002(3) 0.006(3)
C31 0.052(4) 0.095(5) 0.052(4) -0.013(4) 0.001(3) -0.004(4)
C41 0.053(5) 0.128(7) 0.063(5) -0.024(5) -0.009(4) 0.009(5)
C51 0.061(5) 0.123(7) 0.079(6) -0.035(5) -0.024(5) 0.012(5)
C61 0.073(5) 0.077(5) 0.052(4) -0.028(4) -0.018(4) 0.009(3)
C71 0.050(4) 0.060(4) 0.043(3) -0.020(3) -0.009(3) 0.007(3)
S12 0.0549(10) 0.0743(11) 0.0622(11) -0.0306(9) -0.0107(8) -0.0019(9)
S22 0.0451(9) 0.0628(10) 0.0737(12) -0.0176(8) -0.0049(8) -0.0112(9)
O12 0.079(4) 0.109(4) 0.090(4) -0.059(3) -0.010(3) 0.012(3)
O22 0.057(3) 0.088(4) 0.087(4) -0.015(3) -0.016(3) -0.013(3)
N12 0.047(3) 0.060(3) 0.058(3) -0.020(3) -0.001(3) -0.012(3)
C12 0.062(4) 0.060(4) 0.047(4) -0.027(3) -0.009(3) 0.002(3)
C22 0.055(4) 0.052(4) 0.060(4) -0.010(3) -0.014(3) -0.004(3)
C32 0.054(4) 0.079(5) 0.083(5) -0.004(4) -0.014(4) -0.024(4)
C42 0.095(7) 0.094(6) 0.104(7) -0.003(6) -0.017(6) -0.042(6)
C52 0.105(8) 0.083(6) 0.127(9) -0.011(6) -0.034(7) -0.053(6)
C62 0.091(6) 0.074(5) 0.092(6) -0.028(5) -0.031(5) -0.015(5)
C72 0.064(5) 0.058(4) 0.063(4) -0.018(3) -0.022(4) -0.003(3)
S13 0.0841(14) 0.0762(12) 0.0419(9) -0.0343(11) -0.0004(9) -0.0039(8)
S23 0.0935(15) 0.0871(13) 0.0480(10) -0.0530(12) -0.0116(10) -0.0007(9)
O13 0.088(4) 0.102(4) 0.093(4) -0.051(3) 0.019(3) -0.018(3)
O23 0.138(6) 0.094(4) 0.060(3) -0.027(4) -0.029(4) 0.015(3)
N13 0.090(5) 0.080(4) 0.035(3) -0.042(3) 0.003(3) -0.007(3)
C13 0.072(5) 0.091(5) 0.034(3) -0.045(4) -0.009(3) -0.006(3)
C23 0.050(4) 0.094(5) 0.031(3) -0.027(4) -0.009(3) -0.002(3)
C33 0.070(5) 0.099(6) 0.049(4) -0.040(4) -0.001(4) 0.006(4)
C43 0.076(5) 0.120(7) 0.032(4) -0.027(5) 0.007(3) -0.005(4)
C53 0.076(6) 0.104(7) 0.055(5) -0.019(5) 0.000(4) -0.015(4)
C63 0.066(5) 0.075(5) 0.049(4) -0.009(4) -0.009(3) -0.013(3)
C73 0.056(4) 0.072(4) 0.042(4) -0.019(3) -0.010(3) 0.000(3)
S14 0.156(3) 0.136(3) 0.223(4) -0.100(3) -0.140(3) 0.094(3)
S24 0.0768(13) 0.0880(13) 0.0605(11) -0.0384(11) 0.0086(10) -0.0054(10)
O14 0.323(17) 0.298(15) 0.148(9) -0.224(14) -0.170(11) 0.113(10)
O24 0.176(10) 0.115(6) 0.46(2) -0.062(7) -0.210(13) 0.117(9)
N14 0.080(5) 0.084(4) 0.128(6) -0.045(4) -0.052(5) 0.035(4)
C14 0.049(4) 0.053(4) 0.103(6) -0.015(3) 0.004(4) -0.011(4)
C24 0.049(4) 0.063(5) 0.139(8) -0.020(4) -0.011(5) -0.004(5)
C34 0.054(5) 0.082(6) 0.162(10) -0.037(4) -0.003(5) -0.003(6)
C44 0.082(7) 0.101(8) 0.245(17) -0.049(6) -0.049(9) 0.024(9)
C54 0.162(13) 0.130(10) 0.34(2) -0.101(10) -0.171(16) 0.085(13)
C64 0.173(13) 0.129(10) 0.34(2) -0.090(10) -0.191(15) 0.083(12)
C74 0.087(7) 0.102(7) 0.180(11) -0.051(6) -0.069(8) 0.033(7)
N15 0.054(4) 0.089(4) 0.072(4) -0.022(3) 0.015(3) -0.012(4)
N25 0.058(4) 0.079(4) 0.053(3) -0.024(3) 0.006(3) -0.010(3)
C15 0.059(5) 0.083(5) 0.093(6) -0.017(4) 0.014(4) -0.020(5)
C25 0.095(7) 0.094(6) 0.112(8) -0.035(5) 0.040(6) -0.048(6)
C35 0.114(4) 0.100(4) 0.124(4) -0.051(3) 0.066(4) -0.033(3)
C45 0.076(6) 0.093(6) 0.113(8) -0.033(5) 0.036(5) -0.009(6)
C55 0.069(5) 0.093(6) 0.072(5) -0.019(5) 0.005(4) -0.006(4)
C65 0.063(5) 0.125(7) 0.068(5) -0.030(5) -0.006(4) -0.018(5)
C75 0.037(4) 0.118(7) 0.148(10) -0.031(5) 0.022(5) -0.037(7)
C85 0.103(4) 0.096(4) 0.120(4) -0.053(3) 0.062(4) -0.039(3)
C95 0.074(5) 0.077(5) 0.067(5) -0.023(4) 0.025(4) -0.007(4)
C105 0.057(4) 0.071(4) 0.068(5) -0.020(4) 0.005(4) -0.011(4)
C115 0.116(4) 0.103(3) 0.126(4) -0.051(3) 0.066(3) -0.032(3)
C125 0.113(4) 0.102(3) 0.125(4) -0.052(3) 0.064(3) -0.033(3)
C135 0.107(4) 0.100(3) 0.123(4) -0.053(3) 0.062(3) -0.036(3)
S1A 0.193(10) 0.098(5) 0.105(7) -0.011(6) -0.056(6) -0.015(5)
O1A 0.19(2) 0.145(15) 0.19(2) 0.001(14) 0.008(16) -0.073(14)
C1A 0.20(3) 0.22(3) 0.30(4) -0.13(3) 0.07(3) -0.21(3)
C2A 0.14(2) 0.123(17) 0.103(16) 0.016(15) -0.065(15) -0.003(13)
S1B 0.193(10) 0.098(5) 0.105(7) -0.011(6) -0.056(6) -0.015(5)
O1B 0.19(2) 0.145(15) 0.19(2) 0.001(14) 0.008(16) -0.073(14)
C1B 0.20(3) 0.22(3) 0.30(4) -0.13(3) 0.07(3) -0.21(3)
C2B 0.14(2) 0.123(17) 0.103(16) 0.016(15) -0.065(15) -0.003(13)
O1W 0.231(12) 0.141(7) 0.220(11) -0.094(8) -0.116(9) 0.041(7)

loop_
_atom_type_symbol
_atom_type_description
_atom_type_scat_dispersion_real
_atom_type_scat_dispersion_imag
_atom_type_scat_source
C C 0.0033 0.0016 'International Tables Vol C Tables 4.2.6.8 and 6.1.1.4'
H H 0.0000 0.0000 'International Tables Vol C Tables 4.2.6.8 and 6.1.1.4'
N N 0.0061 0.0033 'International Tables Vol C Tables 4.2.6.8 and 6.1.1.4'
O O 0.0106 0.0060 'International Tables Vol C Tables 4.2.6.8 and 6.1.1.4'
S S 0.1246 0.1234 'International Tables Vol C Tables 4.2.6.8 and 6.1.1.4'
Ag Ag -0.8971 1.1015 'International Tables Vol C Tables 4.2.6.8 and 6.1.1.4'

loop_
_geom_angle_atom_site_label_1
_geom_angle_atom_site_label_2
_geom_angle_atom_site_label_3
_geom_angle_site_symmetry_1
_geom_angle_site_symmetry_3
_geom_angle
N15 Ag1 N11 . . 111.9(2)
N15 Ag1 S22 . . 100.45(17)
N11 Ag1 S22 . . 105.35(14)
N15 Ag1 S24 . . 99.32(19)
N11 Ag1 S24 . . 121.61(14)
S22 Ag1 S24 . . 116.15(7)
N15 Ag1 Ag3 . . 150.49(18)
N11 Ag1 Ag3 . . 79.72(13)
S22 Ag1 Ag3 . . 102.32(5)
S24 Ag1 Ag3 . . 53.52(5)
N12 Ag2 N25 . 1_654 102.99(19)
N12 Ag2 S23 . . 127.40(15)
N25 Ag2 S23 1_654 . 92.24(16)
N12 Ag2 S21 . . 108.22(14)
N25 Ag2 S21 1_654 . 116.38(16)
S23 Ag2 S21 . . 109.02(6)
N12 Ag2 Ag4 . . 82.64(13)
N25 Ag2 Ag4 1_654 . 135.26(16)
S23 Ag2 Ag4 . . 53.68(5)
S21 Ag2 Ag4 . . 103.06(5)
N12 Ag2 Ag3 . . 107.90(13)
N25 Ag2 Ag3 1_654 . 148.13(15)
S23 Ag2 Ag3 . . 75.23(4)
S21 Ag2 Ag3 . . 45.78(5)
Ag4 Ag2 Ag3 . . 58.163(19)
N13 Ag3 S21 . . 106.92(16)
N13 Ag3 S24 . . 105.52(17)
S21 Ag3 S24 . . 147.31(7)
N13 Ag3 Ag1 . . 143.77(16)
S21 Ag3 Ag1 . . 95.14(5)
S24 Ag3 Ag1 . . 59.44(5)
N13 Ag3 Ag4 . . 76.88(15)
S21 Ag3 Ag4 . . 103.82(5)
S24 Ag3 Ag4 . . 87.29(6)
Ag1 Ag3 Ag4 . . 70.03(2)
N13 Ag3 Ag2 . . 85.74(14)
S21 Ag3 Ag2 . . 50.87(5)
S24 Ag3 Ag2 . . 136.51(6)
Ag1 Ag3 Ag2 . . 86.51(2)
Ag4 Ag3 Ag2 . . 53.872(18)
N14 Ag4 S22 . . 110.2(2)
N14 Ag4 S23 . . 105.5(2)
S22 Ag4 S23 . . 143.14(7)
N14 Ag4 O1W . . 90.5(3)
S22 Ag4 O1W . . 100.3(3)
S23 Ag4 O1W . . 88.2(3)
N14 Ag4 Ag2 . . 138.93(18)
S22 Ag4 Ag2 . . 89.29(5)
S23 Ag4 Ag2 . . 56.79(5)
O1W Ag4 Ag2 . . 122.1(3)
N14 Ag4 Ag3 . . 73.22(16)
S22 Ag4 Ag3 . . 99.45(5)
S23 Ag4 Ag3 . . 81.93(5)
O1W Ag4 Ag3 . . 157.8(2)
Ag2 Ag4 Ag3 . . 67.97(2)
O11 S11 O21 . . 117.6(3)
O11 S11 N11 . . 109.3(3)
O21 S11 N11 . . 108.5(3)
O11 S11 C71 . . 111.1(3)
O21 S11 C71 . . 112.3(3)
N11 S11 C71 . . 95.7(3)
C11 S21 Ag3 . . 106.1(2)
C11 S21 Ag2 . . 100.6(2)
Ag3 S21 Ag2 . . 83.35(6)
C11 N11 S11 . . 110.0(5)
C11 N11 Ag1 . . 130.0(4)
S11 N11 Ag1 . . 119.7(3)
N11 C11 C21 . . 115.8(6)
N11 C11 S21 . . 124.7(5)
C21 C11 S21 . . 119.5(5)
C71 C21 C31 . . 119.6(7)
C71 C21 C11 . . 110.7(6)
C31 C21 C11 . . 129.7(6)
C41 C31 C21 . . 117.9(7)
C41 C31 H31 . . 121.0
C21 C31 H31 . . 121.0
C31 C41 C51 . . 122.0(8)
C31 C41 H41 . . 119.0
C51 C41 H41 . . 119.0
C41 C51 C61 . . 120.8(8)
C41 C51 H51 . . 119.6
C61 C51 H51 . . 119.6
C71 C61 C51 . . 117.9(8)
C71 C61 H61 . . 121.1
C51 C61 H61 . . 121.1
C61 C71 C21 . . 121.7(6)
C61 C71 S11 . . 130.4(6)
C21 C71 S11 . . 107.9(5)
O12 S12 O22 . . 117.9(4)
O12 S12 N12 . . 109.1(3)
O22 S12 N12 . . 108.9(3)
O12 S12 C72 . . 111.5(4)
O22 S12 C72 . . 111.7(3)
N12 S12 C72 . . 95.3(3)
C12 S22 Ag4 . . 108.8(2)
C12 S22 Ag1 . . 100.2(2)
Ag4 S22 Ag1 . . 83.95(6)
C12 N12 S12 . . 110.8(5)
C12 N12 Ag2 . . 129.0(4)
S12 N12 Ag2 . . 118.8(3)
N12 C12 C22 . . 115.1(6)
N12 C12 S22 . . 125.0(5)
C22 C12 S22 . . 119.9(5)
C72 C22 C32 . . 120.3(7)
C72 C22 C12 . . 110.8(6)
C32 C22 C12 . . 128.9(7)
C22 C32 C42 . . 117.3(8)
C22 C32 H32 . . 121.3
C42 C32 H32 . . 121.3
C52 C42 C32 . . 120.9(9)
C52 C42 H42 . . 119.6
C32 C42 H42 . . 119.6
C42 C52 C62 . . 121.6(8)
C42 C52 H52 . . 119.2
C62 C52 H52 . . 119.2
C72 C62 C52 . . 117.0(8)
C72 C62 H62 . . 121.5
C52 C62 H62 . . 121.5
C22 C72 C62 . . 122.9(7)
C22 C72 S12 . . 108.1(5)
C62 C72 S12 . . 129.1(6)
O23 S13 O13 . . 117.0(4)
O23 S13 N13 . . 110.4(4)
O13 S13 N13 . . 109.4(4)
O23 S13 C73 . . 110.9(4)
O13 S13 C73 . . 111.9(4)
N13 S13 C73 . . 95.0(3)
C13 S23 Ag4 . . 104.2(2)
C13 S23 Ag2 . . 110.9(2)
Ag4 S23 Ag2 . . 69.53(5)
C13 N13 S13 . . 112.2(5)
C13 N13 Ag3 . . 123.1(5)
S13 N13 Ag3 . . 120.6(3)
N13 C13 C23 . . 113.6(6)
N13 C13 S23 . . 125.5(5)
C23 C13 S23 . . 120.9(5)
C73 C23 C33 . . 119.2(7)
C73 C23 C13 . . 112.0(6)
C33 C23 C13 . . 128.7(7)
C23 C33 C43 . . 116.0(7)
C23 C33 H33 . . 122.0
C43 C33 H33 . . 122.0
C53 C43 C33 . . 122.9(7)
C53 C43 H43 . . 118.6
C33 C43 H43 . . 118.6
C43 C53 C63 . . 121.4(8)
C43 C53 H53 . . 119.3
C63 C53 H53 . . 119.3
C73 C63 C53 . . 116.9(8)
C73 C63 H63 . . 121.6
C53 C63 H63 . . 121.6
C63 C73 C23 . . 123.5(6)
C63 C73 S13 . . 129.4(6)
C23 C73 S13 . . 107.1(5)
O14 S14 O24 . . 117.3(8)
O14 S14 N14 . . 110.7(6)
O24 S14 N14 . . 108.5(7)
O14 S14 C74 . . 113.0(8)
O24 S14 C74 . . 110.7(7)
N14 S14 C74 . . 94.2(5)
C14 S24 Ag3 . . 96.3(3)
C14 S24 Ag1 . . 114.3(3)
Ag3 S24 Ag1 . . 67.04(6)
C14 N14 S14 . . 112.5(6)
C14 N14 Ag4 . . 129.5(6)
S14 N14 Ag4 . . 117.5(4)
N14 C14 C24 . . 112.3(8)
N14 C14 S24 . . 126.2(6)
C24 C14 S24 . . 121.4(6)
C74 C24 C34 . . 119.4(9)
C74 C24 C14 . . 112.3(8)
C34 C24 C14 . . 128.2(10)
C44 C34 C24 . . 119.7(12)
C44 C34 H34 . . 120.1
C24 C34 H34 . . 120.1
C34 C44 C54 . . 119.8(11)
C34 C44 H44 . . 120.1
C54 C44 H44 . . 120.1
C64 C54 C44 . . 121.0(12)
C64 C54 H54 . . 119.5
C44 C54 H54 . . 119.5
C54 C64 C74 . . 117.2(13)
C54 C64 H64 . . 121.4
C74 C64 H64 . . 121.4
C24 C74 C64 . . 122.5(10)
C24 C74 S14 . . 108.7(7)
C64 C74 S14 . . 128.6(10)
C15 N15 C55 . . 116.2(7)
C15 N15 Ag1 . . 119.2(5)
C55 N15 Ag1 . . 124.6(6)
C105 N25 C65 . . 115.3(7)
C105 N25 Ag2 . 1_456 121.8(5)
C65 N25 Ag2 . 1_456 122.4(5)
N15 C15 C25 . . 122.7(8)
N15 C15 H15 . . 118.7
C25 C15 H15 . . 118.7
C35 C25 C15 . . 122.4(9)
C35 C25 H25 . . 118.8
C15 C25 H25 . . 118.8
C45 C35 C25 . . 114.7(8)
C45 C35 C115 . . 121.9(10)
C25 C35 C115 . . 123.4(10)
C35 C45 C55 . . 121.0(9)
C35 C45 H45 . . 119.5
C55 C45 H45 . . 119.5
N15 C55 C45 . . 123.0(9)
N15 C55 H55 . . 118.5
C45 C55 H55 . . 118.5
N25 C65 C75 . . 123.0(9)
N25 C65 H65 . . 118.5
C75 C65 H65 . . 118.5
C85 C75 C65 . . 121.7(9)
C85 C75 H75 . . 119.2
C65 C75 H75 . . 119.2
C75 C85 C95 . . 113.8(7)
C75 C85 C135 . . 119.6(12)
C95 C85 C135 . . 126.6(12)
C105 C95 C85 . . 122.9(9)
C105 C95 H95 . . 118.6
C85 C95 H95 . . 118.6
N25 C105 C95 . . 123.1(8)
N25 C105 H105 . . 118.4
C95 C105 H105 . . 118.4
C125 C115 C35 . . 115.0(8)
C125 C115 H11A . . 108.5
C35 C115 H11A . . 108.5
C125 C115 H11B . . 108.5
C35 C115 H11B . . 108.5
H11A C115 H11B . . 107.5
C115 C125 C135 . . 124.1(9)
C115 C125 H12A . . 106.3
C135 C125 H12A . . 106.3
C115 C125 H12B . . 106.3
C135 C125 H12B . . 106.3
H12A C125 H12B . . 106.4
C125 C135 C85 . . 119.3(8)
C125 C135 H13A . . 107.5
C85 C135 H13A . . 107.5
C125 C135 H13B . . 107.5
C85 C135 H13B . . 107.5
H13A C135 H13B . . 107.0
O1A S1A C1A . . 109.3(6)
O1A S1A C2A . . 109.1(6)
C1A S1A C2A . . 109.2(12)
S1A C1A H1A . . 109.5
S1A C1A H1B . . 109.5
H1A C1A H1B . . 109.5
S1A C1A H1C . . 109.5
H1A C1A H1C . . 109.5
H1B C1A H1C . . 109.5
S1A C2A H2A . . 109.5
S1A C2A H2B . . 109.5
H2A C2A H2B . . 109.5
S1A C2A H2C . . 109.5
H2A C2A H2C . . 109.5
H2B C2A H2C . . 109.5
O1B S1B C1B . . 109.6(6)
O1B S1B C2B . . 109.3(7)
C1B S1B C2B . . 109.6(12)
S1B C1B H1D . . 109.5
S1B C1B H1E . . 109.5
H1D C1B H1E . . 109.5
S1B C1B H1F . . 109.5
H1D C1B H1F . . 109.5
H1E C1B H1F . . 109.5
S1B C2B H2D . . 109.5
S1B C2B H2E . . 109.5
H2D C2B H2E . . 109.5
S1B C2B H2F . . 109.5
H2D C2B H2F . . 109.5
H2E C2B H2F . . 109.5
Ag4 O1W H1WA . . 158(9)
Ag4 O1W H1WB . . 97(9)
H1WA O1W H1WB . . 103.4(15)

loop_
_geom_bond_atom_site_label_1
_geom_bond_atom_site_label_2
_geom_bond_site_symmetry_2
_geom_bond_distance
Ag1 N15 . 2.307(6)
Ag1 N11 . 2.422(5)
Ag1 S22 . 2.607(2)
Ag1 S24 . 2.647(2)
Ag1 Ag3 . 2.8307(8)
Ag2 N12 . 2.320(5)
Ag2 N25 1_654 2.335(6)
Ag2 S23 . 2.606(2)
Ag2 S21 . 2.615(2)
Ag2 Ag4 . 2.9180(8)
Ag2 Ag3 . 3.3489(8)
Ag3 N13 . 2.317(5)
Ag3 S21 . 2.416(2)
Ag3 S24 . 2.472(2)
Ag3 Ag4 . 3.0692(9)
Ag4 N14 . 2.354(6)
Ag4 S22 . 2.461(2)
Ag4 S23 . 2.510(2)
Ag4 O1W . 2.612(9)
S11 O11 . 1.418(5)
S11 O21 . 1.421(5)
S11 N11 . 1.665(6)
S11 C71 . 1.751(7)
S21 C11 . 1.714(7)
N11 C11 . 1.319(8)
C11 C21 . 1.470(9)
C21 C71 . 1.379(9)
C21 C31 . 1.393(9)
C31 C41 . 1.355(11)
C31 H31 . 0.9300
C41 C51 . 1.364(12)
C41 H41 . 0.9300
C51 C61 . 1.373(11)
C51 H51 . 0.9300
C61 C71 . 1.365(9)
C61 H61 . 0.9300
S12 O12 . 1.420(6)
S12 O22 . 1.434(5)
S12 N12 . 1.670(6)
S12 C72 . 1.759(8)
S22 C12 . 1.709(7)
N12 C12 . 1.302(8)
C12 C22 . 1.496(9)
C22 C72 . 1.363(10)
C22 C32 . 1.387(10)
C32 C42 . 1.399(12)
C32 H32 . 0.9300
C42 C52 . 1.370(13)
C42 H42 . 0.9300
C52 C62 . 1.374(13)
C52 H52 . 0.9300
C62 C72 . 1.376(10)
C62 H62 . 0.9300
S13 O23 . 1.415(6)
S13 O13 . 1.421(6)
S13 N13 . 1.664(6)
S13 C73 . 1.756(7)
S23 C13 . 1.693(8)
N13 C13 . 1.300(8)
C13 C23 . 1.485(9)
C23 C73 . 1.379(10)
C23 C33 . 1.403(9)
C33 C43 . 1.409(11)
C33 H33 . 0.9300
C43 C53 . 1.330(11)
C43 H43 . 0.9300
C53 C63 . 1.384(10)
C53 H53 . 0.9300
C63 C73 . 1.362(9)
C63 H63 . 0.9300
S14 O14 . 1.411(15)
S14 O24 . 1.429(12)
S14 N14 . 1.653(8)
S14 C74 . 1.776(10)
S24 C14 . 1.668(9)
N14 C14 . 1.333(10)
C14 C24 . 1.502(11)
C24 C74 . 1.331(14)
C24 C34 . 1.359(11)
C34 C44 . 1.340(14)
C34 H34 . 0.9300
C44 C54 . 1.376(19)
C44 H44 . 0.9300
C54 C64 . 1.343(17)
C54 H54 . 0.9300
C64 C74 . 1.367(15)
C64 H64 . 0.9300
N15 C15 . 1.296(10)
N15 C55 . 1.337(10)
N25 C105 . 1.325(9)
N25 C65 . 1.340(10)
C15 C25 . 1.379(11)
C15 H15 . 0.9300
C25 C35 . 1.358(13)
C25 H25 . 0.9300
C35 C45 . 1.351(14)
C35 C115 . 1.460(6)
C45 C55 . 1.384(11)
C45 H45 . 0.9300
C55 H55 . 0.9300
C65 C75 . 1.384(12)
C65 H65 . 0.9300
C75 C85 . 1.370(15)
C75 H75 . 0.9300
C85 C95 . 1.362(14)
C85 C135 . 1.460(6)
C95 C105 . 1.369(10)
C95 H95 . 0.9300
C105 H105 . 0.9300
C115 C125 . 1.455(6)
C115 H11A . 0.9700
C115 H11B . 0.9700
C125 C135 . 1.457(6)
C125 H12A . 0.9700
C125 H12B . 0.9700
C135 H13A . 0.9700
C135 H13B . 0.9700
S1A O1A . 1.520(3)
S1A C1A . 1.751(3)
S1A C2A . 1.752(3)
C1A H1A . 0.9600
C1A H1B . 0.9600
C1A H1C . 0.9600
C2A H2A . 0.9600
C2A H2B . 0.9600
C2A H2C . 0.9600
S1B O1B . 1.517(3)
S1B C1B . 1.746(3)
S1B C2B . 1.749(3)
C1B H1D . 0.9600
C1B H1E . 0.9600
C1B H1F . 0.9600
C2B H2D . 0.9600
C2B H2E . 0.9600
C2B H2F . 0.9600
O1W H1WA . 0.956(10)
O1W H1WB . 0.953(10)

loop_
_geom_hbond_atom_site_label_D
_geom_hbond_atom_site_label_H
_geom_hbond_atom_site_label_A
_geom_hbond_site_symmetry_A
_geom_hbond_distance_DH
_geom_hbond_distance_HA
_geom_hbond_distance_DA
_geom_hbond_angle_DHA
_geom_hbond_publ_flag
O1W H1WB O14 . 0.95(10) 2.59(11) 3.425(18) 147(9) y
O1W H1WB O24 . 0.95(10) 2.59(8) 3.072(18) 112(8) y
O1W H1WA O1A 2_666 0.96(9) 2.05(18) 2.65(2) 119(12) y
C125 H12B O1W 2_666 0.97 2.53 3.369(17) 144 y
C44 H44 O11 2_656 0.93 2.52 3.260(13) 137 y
C53 H53 S21 2_755 0.93 2.86 3.572(9) 134 y
C75 H75 O24 1_556 0.93 2.41 3.284(16) 158 y
C105 H105 S23 1_456 0.93 2.82 3.508(9) 132 y

_cod_database_fobs_code 2020945
